data_7028700
loop_
_publ_author_name
'Singh, Vikram'
'Chauhan, Ratna'
'Gupta, Ajit N.'
'Kumar, Vinod'
'Drew, Michael G. B.'
'Bahadur, Lal'
'Singh, Nanhai'

_publ_section_title
;
 Photosensitizing activity of ferrocenyl bearing Ni(ii) and Cu(ii)
 dithiocarbamates in dye sensitized TiO2 solar cells.
;
_journal_issue 12
_journal_name_full 'Dalton transactions (Cambridge, England : 2003)'
_journal_page_first 4752
_journal_page_last 4761
_journal_paper_doi 10.1039/c3dt52142g
_journal_volume 43
_journal_year 2014
_chemical_formula_sum 'C34 H32 Fe2 N2 Ni O2 S4'
_chemical_formula_weight 799.26
_chemical_name_systematic
;
?
;
_space_group_IT_number 86
_symmetry_space_group_name_Hall '-P 4bc'
_symmetry_space_group_name_H-M 'P 42/n :2'
_atom_sites_solution_hydrogens geom
_atom_sites_solution_primary direct
_atom_sites_solution_secondary difmap
_audit_creation_method SHELXL-97
_cell_angle_alpha 90.000(4)
_cell_angle_beta 90.000(4)
_cell_angle_gamma 90.000(4)
_cell_formula_units_Z 4
_cell_length_a 23.4140(11)
_cell_length_b 23.414(5)
_cell_length_c 5.832(4)
_cell_measurement_temperature 293(2)
_cell_volume 3197(2)
_computing_structure_refinement 'SHELXL-97 (Sheldrick, 1997)'
_diffrn_ambient_temperature 293(2)
_diffrn_measured_fraction_theta_full 0.994
_diffrn_measured_fraction_theta_max 0.994
_diffrn_radiation_monochromator graphite
_diffrn_radiation_source 'fine-focus sealed tube'
_diffrn_radiation_type MoK\a
_diffrn_radiation_wavelength 0.71073
_diffrn_reflns_av_R_equivalents 0.1277
_diffrn_reflns_av_sigmaI/netI 0.1031
_diffrn_reflns_limit_h_max 22
_diffrn_reflns_limit_h_min -31
_diffrn_reflns_limit_k_max 30
_diffrn_reflns_limit_k_min -31
_diffrn_reflns_limit_l_max 7
_diffrn_reflns_limit_l_min -7
_diffrn_reflns_number 20378
_diffrn_reflns_theta_full 28.39
_diffrn_reflns_theta_max 28.39
_diffrn_reflns_theta_min 2.46
_exptl_absorpt_coefficient_mu 1.776
_exptl_crystal_density_diffrn 1.660
_exptl_crystal_density_method 'not measured'
_exptl_crystal_F_000 1640
_exptl_crystal_size_max 0.45
_exptl_crystal_size_mid 0.38
_exptl_crystal_size_min 0.35
_refine_diff_density_max 0.887
_refine_diff_density_min -0.499
_refine_diff_density_rms 0.142
_refine_ls_extinction_method none
_refine_ls_goodness_of_fit_ref 1.024
_refine_ls_hydrogen_treatment mixed
_refine_ls_matrix_type full
_refine_ls_number_parameters 205
_refine_ls_number_reflns 3980
_refine_ls_number_restraints 0
_refine_ls_restrained_S_all 1.024
_refine_ls_R_factor_all 0.1544
_refine_ls_R_factor_gt 0.0731
_refine_ls_shift/su_max 0.002
_refine_ls_shift/su_mean 0.000
_refine_ls_structure_factor_coef Fsqd
_refine_ls_weighting_details 'calc w=1/[\s^2^(Fo^2^)+(0.0962P)^2^+0.0000P] where P=(Fo^2^+2Fc^2^)/3'
_refine_ls_weighting_scheme calc
_refine_ls_wR_factor_gt 0.1675
_refine_ls_wR_factor_ref 0.2134
_reflns_number_gt 2064
_reflns_number_total 3980
_reflns_threshold_expression >2sigma(I)
_cod_data_source_file c3dt52142g.txt
_cod_data_source_block x
_cod_depositor_comments
;

2018-09-05
Z value and formula fixed to values more according to usual
chemical conventions.                 miguel
;
_cod_original_formula_sum 'C22.67 H21.33 Fe1.33 N1.33 Ni0.67 O1.33 S2.67'
_cod_original_formula_weight 532.84
_cod_original_formula_units_Z 6
_cod_original_sg_symbol_H-M P-1
_cod_database_code 7028700

loop_
_symmetry_equiv_pos_as_xyz
'x, y, z'
'-x+1/2, -y+1/2, z'
'-y, x+1/2, z+1/2'
'y+1/2, -x, z+1/2'
'-x, -y, -z'
'x-1/2, y-1/2, -z'
'y, -x-1/2, -z-1/2'
'-y-1/2, x, -z-1/2'

loop_
_atom_site_label
_atom_site_type_symbol
_atom_site_fract_x
_atom_site_fract_y
_atom_site_fract_z
_atom_site_U_iso_or_equiv
_atom_site_adp_type
_atom_site_occupancy
_atom_site_symmetry_multiplicity
_atom_site_calc_flag
_atom_site_refinement_flags
Ni1 Ni 0.5000 0.0000 0.0000 0.0331(3) Uani 1 2 d S
Fe2 Fe 0.56349(4) -0.27383(4) 0.48435(16) 0.0358(3) Uani 1 1 d .
S11 S 0.43582(7) -0.01761(7) 0.2687(3) 0.0369(4) Uani 1 1 d .
C12 C 0.4805(3) -0.0728(3) 0.3484(11) 0.0321(14) Uani 1 1 d .
S13 S 0.53902(7) -0.07355(7) 0.1718(3) 0.0368(4) Uani 1 1 d .
N14 N 0.4714(2) -0.1082(2) 0.5188(8) 0.0305(12) Uani 1 1 d .
C21 C 0.5154(3) -0.1498(2) 0.5828(11) 0.0329(14) Uani 1 1 d .
H21A H 0.5160 -0.1535 0.7485 0.039 Uiso 1 1 calc R
H21B H 0.5524 -0.1353 0.5355 0.039 Uiso 1 1 calc R
C22 C 0.5069(3) -0.2081(3) 0.4788(11) 0.0327(14) Uani 1 1 d .
C23 C 0.4819(2) -0.2561(3) 0.5906(12) 0.0336(14) Uani 1 1 d .
H23 H 0.4683 -0.2569 0.7403 0.040 Uiso 1 1 calc R
C24 C 0.4815(3) -0.3022(3) 0.4358(12) 0.0399(16) Uani 1 1 d .
H24 H 0.4677 -0.3387 0.4666 0.048 Uiso 1 1 calc R
C25 C 0.5055(3) -0.2839(3) 0.2258(12) 0.0422(17) Uani 1 1 d .
H25 H 0.5106 -0.3061 0.0949 0.051 Uiso 1 1 calc R
C26 C 0.5206(3) -0.2248(3) 0.2520(11) 0.0372(15) Uani 1 1 d .
H26 H 0.5367 -0.2016 0.1398 0.045 Uiso 1 1 calc R
C31 C 0.4211(3) -0.1011(3) 0.6687(12) 0.0407(16) Uani 1 1 d .
H31A H 0.4320 -0.0780 0.7993 0.049 Uiso 1 1 calc R
H31B H 0.3921 -0.0802 0.5845 0.049 Uiso 1 1 calc R
C32 C 0.3957(3) -0.1543(3) 0.7538(13) 0.0444(17) Uani 1 1 d .
O33 O 0.3676(2) -0.1882(2) 0.5970(12) 0.0677(17) Uani 1 1 d .
C34 C 0.3482(4) -0.2329(4) 0.731(2) 0.078(3) Uani 1 1 d .
H34 H 0.3278 -0.2635 0.6704 0.093 Uiso 1 1 calc R
C35 C 0.3607(4) -0.2289(4) 0.945(3) 0.089(4) Uani 1 1 d .
H35 H 0.3506 -0.2543 1.0612 0.107 Uiso 1 1 calc R
C36 C 0.3933(4) -0.1774(3) 0.9694(15) 0.060(2) Uani 1 1 d .
H36 H 0.4094 -0.1628 1.1029 0.072 Uiso 1 1 calc R
C41 C 0.6387(3) -0.2462(3) 0.6285(14) 0.054(2) Uani 1 1 d .
H41 H 0.6473 -0.2091 0.6739 0.065 Uiso 1 1 calc R
C42 C 0.6496(3) -0.2691(3) 0.4142(13) 0.0435(17) Uani 1 1 d .
H42 H 0.6661 -0.2497 0.2917 0.052 Uiso 1 1 calc R
C43 C 0.6318(3) -0.3256(3) 0.4119(13) 0.0436(17) Uani 1 1 d .
H43 H 0.6348 -0.3506 0.2889 0.052 Uiso 1 1 calc R
C44 C 0.6079(3) -0.3385(3) 0.6321(12) 0.0428(17) Uani 1 1 d .
H44 H 0.5924 -0.3733 0.6776 0.051 Uiso 1 1 calc R
C45 C 0.6124(3) -0.2884(3) 0.7681(12) 0.0463(19) Uani 1 1 d .
H45 H 0.6004 -0.2840 0.9190 0.056 Uiso 1 1 calc R

loop_
_atom_site_aniso_label
_atom_site_aniso_U_11
_atom_site_aniso_U_22
_atom_site_aniso_U_33
_atom_site_aniso_U_23
_atom_site_aniso_U_13
_atom_site_aniso_U_12
Ni1 0.0374(7) 0.0255(6) 0.0364(7) 0.0029(5) -0.0031(5) 0.0014(5)
Fe2 0.0375(6) 0.0308(5) 0.0391(6) 0.0010(4) -0.0044(4) 0.0032(4)
S11 0.0394(10) 0.0306(9) 0.0407(10) 0.0021(7) -0.0027(7) 0.0060(7)
C12 0.035(3) 0.024(3) 0.037(4) -0.008(3) -0.003(3) -0.001(3)
S13 0.0388(10) 0.0305(9) 0.0411(10) 0.0043(7) 0.0020(8) 0.0055(7)
N14 0.031(3) 0.026(3) 0.035(3) 0.000(2) -0.003(2) 0.006(2)
C21 0.034(3) 0.030(3) 0.035(3) 0.003(3) -0.003(3) 0.005(3)
C22 0.036(4) 0.027(3) 0.035(4) 0.003(3) -0.004(3) 0.005(3)
C23 0.026(3) 0.041(4) 0.035(3) 0.006(3) -0.006(3) 0.003(3)
C24 0.037(4) 0.034(4) 0.048(4) 0.005(3) -0.012(3) -0.002(3)
C25 0.050(4) 0.037(4) 0.040(4) -0.001(3) -0.014(3) 0.002(3)
C26 0.045(4) 0.032(4) 0.035(4) 0.009(3) -0.002(3) 0.002(3)
C31 0.041(4) 0.038(4) 0.043(4) -0.005(3) 0.002(3) 0.003(3)
C32 0.039(4) 0.041(4) 0.053(5) -0.001(4) 0.002(3) 0.005(3)
O33 0.040(3) 0.050(3) 0.113(5) -0.023(4) -0.010(3) 0.002(3)
C34 0.051(6) 0.049(6) 0.133(10) 0.004(7) 0.024(6) 0.006(4)
C35 0.073(7) 0.051(6) 0.142(11) 0.007(7) 0.053(7) 0.012(5)
C36 0.070(6) 0.049(5) 0.060(6) 0.013(4) 0.020(4) 0.015(4)
C41 0.043(4) 0.042(4) 0.076(6) -0.007(4) -0.012(4) -0.003(3)
C42 0.032(4) 0.043(4) 0.055(5) 0.007(4) 0.006(3) 0.000(3)
C43 0.051(4) 0.039(4) 0.041(4) -0.003(3) -0.003(3) 0.014(3)
C44 0.034(4) 0.039(4) 0.055(5) 0.010(4) -0.008(3) 0.004(3)
C45 0.032(4) 0.072(5) 0.035(4) -0.005(4) -0.005(3) 0.021(3)

loop_
_atom_type_symbol
_atom_type_description
_atom_type_scat_dispersion_real
_atom_type_scat_dispersion_imag
_atom_type_scat_source
C C 0.0033 0.0016 'International Tables Vol C Tables 4.2.6.8 and 6.1.1.4'
H H 0.0000 0.0000 'International Tables Vol C Tables 4.2.6.8 and 6.1.1.4'
N N 0.0061 0.0033 'International Tables Vol C Tables 4.2.6.8 and 6.1.1.4'
O O 0.0106 0.0060 'International Tables Vol C Tables 4.2.6.8 and 6.1.1.4'
S S 0.1246 0.1234 'International Tables Vol C Tables 4.2.6.8 and 6.1.1.4'
Fe Fe 0.3463 0.8444 'International Tables Vol C Tables 4.2.6.8 and 6.1.1.4'
Ni Ni 0.3393 1.1124 'International Tables Vol C Tables 4.2.6.8 and 6.1.1.4'

loop_
_geom_angle_atom_site_label_1
_geom_angle_atom_site_label_2
_geom_angle_atom_site_label_3
_geom_angle
_geom_angle_site_symmetry_1
_geom_angle_site_symmetry_3
S13 Ni1 S13 180.00(9) 5_655 .
S13 Ni1 S11 79.20(6) 5_655 5_655
S13 Ni1 S11 100.80(6) . 5_655
S13 Ni1 S11 100.80(6) 5_655 .
S13 Ni1 S11 79.20(6) . .
S11 Ni1 S11 180.00(11) 5_655 .
C44 Fe2 C22 155.0(3) . .
C44 Fe2 C26 162.6(3) . .
C22 Fe2 C26 40.7(3) . .
C44 Fe2 C45 40.9(3) . .
C22 Fe2 C45 120.3(3) . .
C26 Fe2 C45 155.3(3) . .
C44 Fe2 C25 124.6(3) . .
C22 Fe2 C25 69.1(3) . .
C26 Fe2 C25 41.2(3) . .
C45 Fe2 C25 162.2(3) . .
C44 Fe2 C43 41.1(3) . .
C22 Fe2 C43 162.4(3) . .
C26 Fe2 C43 125.4(3) . .
C45 Fe2 C43 68.4(3) . .
C25 Fe2 C43 107.3(3) . .
C44 Fe2 C23 120.0(3) . .
C22 Fe2 C23 40.9(2) . .
C26 Fe2 C23 68.2(3) . .
C45 Fe2 C23 108.1(3) . .
C25 Fe2 C23 68.1(3) . .
C43 Fe2 C23 155.3(3) . .
C44 Fe2 C24 107.2(3) . .
C22 Fe2 C24 68.5(3) . .
C26 Fe2 C24 68.3(3) . .
C45 Fe2 C24 125.6(3) . .
C25 Fe2 C24 40.4(3) . .
C43 Fe2 C24 120.7(3) . .
C23 Fe2 C24 40.1(3) . .
C44 Fe2 C41 67.8(3) . .
C22 Fe2 C41 109.1(3) . .
C26 Fe2 C41 121.0(3) . .
C45 Fe2 C41 40.6(3) . .
C25 Fe2 C41 155.2(3) . .
C43 Fe2 C41 66.6(3) . .
C23 Fe2 C41 127.6(3) . .
C24 Fe2 C41 163.8(3) . .
C44 Fe2 C42 67.9(3) . .
C22 Fe2 C42 126.5(3) . .
C26 Fe2 C42 108.6(3) . .
C45 Fe2 C42 67.8(3) . .
C25 Fe2 C42 120.7(3) . .
C43 Fe2 C42 39.5(3) . .
C23 Fe2 C42 163.9(3) . .
C24 Fe2 C42 155.0(3) . .
C41 Fe2 C42 39.3(3) . .
C12 S11 Ni1 85.3(2) . .
N14 C12 S13 125.2(5) . .
N14 C12 S11 125.5(5) . .
S13 C12 S11 109.3(4) . .
C12 S13 Ni1 86.2(2) . .
C12 N14 C21 120.0(5) . .
C12 N14 C31 120.4(5) . .
C21 N14 C31 119.0(5) . .
N14 C21 C22 113.9(5) . .
C26 C22 C23 107.6(6) . .
C26 C22 C21 126.6(6) . .
C23 C22 C21 125.8(6) . .
C26 C22 Fe2 69.9(4) . .
C23 C22 Fe2 70.2(3) . .
C21 C22 Fe2 126.4(4) . .
C24 C23 C22 108.4(6) . .
C24 C23 Fe2 70.0(4) . .
C22 C23 Fe2 68.9(3) . .
C23 C24 C25 108.7(6) . .
C23 C24 Fe2 69.9(4) . .
C25 C24 Fe2 69.5(4) . .
C24 C25 C26 107.3(6) . .
C24 C25 Fe2 70.1(4) . .
C26 C25 Fe2 69.3(4) . .
C22 C26 C25 108.0(6) . .
C22 C26 Fe2 69.3(4) . .
C25 C26 Fe2 69.5(3) . .
C32 C31 N14 115.4(5) . .
C36 C32 O33 111.1(7) . .
C36 C32 C31 131.5(7) . .
O33 C32 C31 117.3(6) . .
C32 O33 C34 102.7(8) . .
C35 C34 O33 114.8(10) . .
C34 C35 C36 106.0(10) . .
C32 C36 C35 105.4(9) . .
C42 C41 C45 109.2(7) . .
C42 C41 Fe2 70.5(4) . .
C45 C41 Fe2 69.1(4) . .
C41 C42 C43 108.8(7) . .
C41 C42 Fe2 70.2(4) . .
C43 C42 Fe2 69.9(4) . .
C42 C43 C44 108.1(6) . .
C42 C43 Fe2 70.7(4) . .
C44 C43 Fe2 68.7(4) . .
C45 C44 C43 107.2(6) . .
C45 C44 Fe2 70.0(4) . .
C43 C44 Fe2 70.2(4) . .
C44 C45 C41 106.6(6) . .
C44 C45 Fe2 69.2(4) . .
C41 C45 Fe2 70.3(4) . .

loop_
_geom_bond_atom_site_label_1
_geom_bond_atom_site_label_2
_geom_bond_distance
_geom_bond_site_symmetry_2
Ni1 S13 2.1918(16) 5_655
Ni1 S13 2.1918(16) .
Ni1 S11 2.2101(19) 5_655
Ni1 S11 2.2101(19) .
Fe2 C44 2.030(6) .
Fe2 C22 2.032(6) .
Fe2 C26 2.040(6) .
Fe2 C45 2.040(7) .
Fe2 C25 2.043(7) .
Fe2 C43 2.049(7) .
Fe2 C23 2.050(6) .
Fe2 C24 2.052(7) .
Fe2 C41 2.056(7) .
Fe2 C42 2.059(7) .
S11 C12 1.725(6) .
C12 N14 1.312(7) .
C12 S13 1.715(6) .
N14 C21 1.466(7) .
N14 C31 1.478(8) .
C21 C22 1.507(8) .
C22 C26 1.417(9) .
C22 C23 1.426(9) .
C23 C24 1.407(9) .
C24 C25 1.415(9) .
C25 C26 1.438(9) .
C31 C32 1.466(9) .
C32 C36 1.370(10) .
C32 O33 1.379(9) .
O33 C34 1.380(11) .
C34 C35 1.289(14) .
C35 C36 1.434(13) .
C41 C42 1.383(10) .
C41 C45 1.420(10) .
C42 C43 1.387(9) .
C43 C44 1.433(10) .
C44 C45 1.421(10) .
